data_7001373
loop_
_publ_author_name
'Gasser, Gilles'
'Brosch, Oliver'
'Ewers, Alexandra'
'Weyherm\"uller, Thomas'
'Metzler-Nolte, Nils'

_publ_section_title
;
 Synthesis and characterisation of hetero-bimetallic organometallic
 phenylalanine and PNA monomer derivatives
;
_journal_issue 22
_journal_name_full 'Dalton Transactions'
_journal_page_first 4310
_journal_page_last 4317
_journal_paper_doi 10.1039/b819169g
_journal_year 2009
_chemical_absolute_configuration rm
_chemical_formula_sum 'C63 H60 Fe N2 O2 P2 Pt'
_chemical_formula_weight 1190.01
_chemical_name_systematic
;
?
;
_space_group_IT_number 4
_symmetry_cell_setting monoclinic
_symmetry_space_group_name_Hall 'P 2yb'
_symmetry_space_group_name_H-M 'P 1 21 1'
_atom_sites_solution_hydrogens geom
_atom_sites_solution_primary direct
_atom_sites_solution_secondary difmap
_audit_creation_method SHELXL-97
_cell_angle_alpha 90.00
_cell_angle_beta 111.24(2)
_cell_angle_gamma 90.00
_cell_formula_units_Z 4
_cell_length_a 16.116(2)
_cell_length_b 18.556(2)
_cell_length_c 19.210(3)
_cell_measurement_reflns_used 8192
_cell_measurement_temperature 100(2)
_cell_measurement_theta_max 29.88
_cell_measurement_theta_min 2.81
_cell_volume 5354.5(14)
_computing_cell_refinement 'Siemens SAINT'
_computing_data_collection 'Siemens SAINT'
_computing_data_reduction 'Siemens SAINT'
_computing_structure_refinement 'SHELXL-97 (Sheldrick, 1997)'
_computing_structure_solution 'SHELXS-97 (Sheldrick, 1990)'
_diffrn_ambient_temperature 100(2)
_diffrn_measured_fraction_theta_full 0.966
_diffrn_measured_fraction_theta_max 0.966
_diffrn_measurement_device_type 'Siemens SMART'
_diffrn_measurement_method 'omega-scan, 0.3 deg./frame'
_diffrn_radiation_monochromator graphite
_diffrn_radiation_source 'fine-focus sealed tube'
_diffrn_radiation_type MoK\a
_diffrn_radiation_wavelength 0.71073
_diffrn_reflns_av_R_equivalents 0.0470
_diffrn_reflns_av_sigmaI/netI 0.0759
_diffrn_reflns_limit_h_max 21
_diffrn_reflns_limit_h_min -22
_diffrn_reflns_limit_k_max 24
_diffrn_reflns_limit_k_min -26
_diffrn_reflns_limit_l_max 26
_diffrn_reflns_limit_l_min -27
_diffrn_reflns_number 52151
_diffrn_reflns_theta_full 30.00
_diffrn_reflns_theta_max 30.00
_diffrn_reflns_theta_min 1.74
_exptl_absorpt_coefficient_mu 2.986
_exptl_absorpt_correction_T_max 0.6799
_exptl_absorpt_correction_T_min 0.3533
_exptl_absorpt_correction_type multi-scan
_exptl_absorpt_process_details 'Bruker SADABS 2006/1'
_exptl_crystal_colour yellow-orange
_exptl_crystal_density_diffrn 1.476
_exptl_crystal_density_method 'not measured'
_exptl_crystal_description 'transparent parallelepiped'
_exptl_crystal_F_000 2408
_exptl_crystal_size_max 0.44
_exptl_crystal_size_mid 0.14
_exptl_crystal_size_min 0.14
_refine_diff_density_max 1.541
_refine_diff_density_min -2.209
_refine_diff_density_rms 0.127
_refine_ls_abs_structure_details 'Flack H D (1983), Acta Cryst. A39, 876-881'
_refine_ls_abs_structure_Flack -0.029(7)
_refine_ls_extinction_method none
_refine_ls_goodness_of_fit_ref 0.935
_refine_ls_hydrogen_treatment constr
_refine_ls_matrix_type full
_refine_ls_number_parameters 1283
_refine_ls_number_reflns 24746
_refine_ls_number_restraints 20
_refine_ls_restrained_S_all 0.935
_refine_ls_R_factor_all 0.0727
_refine_ls_R_factor_gt 0.0452
_refine_ls_shift/su_max 0.002
_refine_ls_shift/su_mean 0.000
_refine_ls_structure_factor_coef Fsqd
_refine_ls_weighting_details 'calc w=1/[\s^2^(Fo^2^)+(0.0586P)^2^+0.0000P] where P=(Fo^2^+2Fc^2^)/3'
_refine_ls_weighting_scheme calc
_refine_ls_wR_factor_gt 0.0975
_refine_ls_wR_factor_ref 0.1040
_reflns_number_gt 18101
_reflns_number_total 24746
_reflns_threshold_expression >2sigma(I)
_cod_data_source_file b819169g.txt
_cod_data_source_block 4b
_cod_depositor_comments
;
The following automatic conversions were performed:
'_symmetry_cell_setting' value 'Monoclinic' changed to 'monoclinic'
according to '/home/saulius/struct/CIF-dictionaries/cif_core.dic'
dictionary named 'cif_core.dic' version 2.4.1 from
2010-06-29.

'_exptl_absorpt_correction_type' value 'Multi-Scan' changed
to 'multi-scan' according to
'/home/saulius/struct/CIF-dictionaries/cif_core.dic' dictionary named
'cif_core.dic' version 2.4.1 from 2010-06-29.

Automatic conversion script
Id: cif_fix_enum 1527 2010-12-29 10:47:43Z saulius 
;
_cod_original_sg_symbol_H-M P2(1)
_cod_database_code 7001373

loop_
_symmetry_equiv_pos_as_xyz
'x, y, z'
'-x, y+1/2, -z'

loop_
_atom_site_label
_atom_site_type_symbol
_atom_site_fract_x
_atom_site_fract_y
_atom_site_fract_z
_atom_site_U_iso_or_equiv
_atom_site_adp_type
_atom_site_occupancy
_atom_site_symmetry_multiplicity
_atom_site_calc_flag
_atom_site_refinement_flags
_atom_site_disorder_assembly
_atom_site_disorder_group
Pt1 Pt 1.20032(2) -0.092711(11) 0.218225(19) 0.01456(10) Uani 1 1 d . . .
P1 P 1.20522(16) -0.10426(15) 0.10213(12) 0.0150(5) Uani 1 1 d . . .
Fe1 Fe 1.20180(11) 0.37350(10) 0.23968(8) 0.0208(3) Uani 1 1 d . . .
P2 P 1.21291(17) -0.20613(16) 0.26834(13) 0.0163(5) Uani 1 1 d . . .
Pt2 Pt 0.69997(2) -0.029810(11) 1.215415(18) 0.01469(10) Uani 1 1 d . . .
Fe2 Fe 0.69647(11) -0.49729(10) 1.24863(8) 0.0239(4) Uani 1 1 d . . .
P3 P 0.70167(17) -0.01827(16) 1.09806(12) 0.0161(5) Uani 1 1 d . . .
P4 P 0.69968(18) 0.08474(16) 1.25858(14) 0.0179(5) Uani 1 1 d . . .
C101 C 1.1467(5) 0.1900(4) 0.4222(4) 0.0199(17) Uani 1 1 d . . .
H101 H 1.1669 0.2120 0.4732 0.024 Uiso 1 1 calc R . .
C102 C 1.0439(4) 0.1978(3) 0.3903(4) 0.0213(14) Uani 1 1 d . . .
H10A H 1.0228 0.1917 0.3355 0.026 Uiso 1 1 calc R . .
H10B H 1.0181 0.1582 0.4105 0.026 Uiso 1 1 calc R . .
C103 C 1.0081(4) 0.2688(4) 0.4072(4) 0.0180(14) Uani 1 1 d . . .
C104 C 0.9388(6) 0.2685(5) 0.4335(4) 0.0227(18) Uani 1 1 d . . .
H104 H 0.9161 0.2237 0.4426 0.027 Uiso 1 1 calc R . .
C105 C 0.9018(7) 0.3314(7) 0.4467(6) 0.032(3) Uani 1 1 d . . .
H105 H 0.8524 0.3297 0.4625 0.039 Uiso 1 1 calc R . .
C106 C 0.9367(5) 0.3970(5) 0.4370(4) 0.0265(19) Uani 1 1 d . . .
H106 H 0.9130 0.4408 0.4474 0.032 Uiso 1 1 calc R . .
C107 C 1.0073(6) 0.3978(6) 0.4115(5) 0.026(2) Uani 1 1 d . . .
H107 H 1.0314 0.4424 0.4036 0.031 Uiso 1 1 calc R . .
C108 C 1.0423(7) 0.3342(5) 0.3977(5) 0.0214(19) Uani 1 1 d . . .
H108 H 1.0912 0.3356 0.3812 0.026 Uiso 1 1 calc R . .
O109 O 1.1867(5) 0.0821(4) 0.4964(3) 0.0203(15) Uani 1 1 d . . .
C109 C 1.1700(7) 0.1100(6) 0.4345(5) 0.021(2) Uani 1 1 d . . .
N110 N 1.1714(6) 0.0732(5) 0.3737(4) 0.0198(18) Uani 1 1 d . . .
H110 H 1.1590 0.0980 0.3322 0.024 Uiso 1 1 calc R . .
C111 C 1.1918(7) -0.0046(6) 0.3700(5) 0.017(2) Uani 1 1 d . . .
C112 C 1.1843(6) -0.0185(6) 0.2916(5) 0.0153(18) Uani 1 1 d . . .
C113 C 1.1802(7) 0.0138(6) 0.2320(5) 0.022(2) Uani 1 1 d . . .
H113 H 1.1724 0.0596 0.2083 0.026 Uiso 1 1 calc R . .
C114 C 1.2875(6) -0.0194(5) 0.4234(5) 0.0196(18) Uani 1 1 d . . .
H11A H 1.2953 0.0016 0.4728 0.024 Uiso 1 1 calc R . .
H11B H 1.2957 -0.0722 0.4300 0.024 Uiso 1 1 calc R . .
C115 C 1.3594(5) 0.0101(5) 0.3983(4) 0.0293(17) Uani 1 1 d . . .
H11C H 1.4180 -0.0032 0.4346 0.044 Uiso 1 1 calc R . .
H11D H 1.3546 0.0627 0.3946 0.044 Uiso 1 1 calc R . .
H11E H 1.3525 -0.0101 0.3494 0.044 Uiso 1 1 calc R . .
C116 C 1.1256(6) -0.0518(5) 0.3909(5) 0.0219(19) Uani 1 1 d . . .
H11F H 1.1367 -0.1031 0.3831 0.026 Uiso 1 1 calc R . .
H11G H 1.1361 -0.0450 0.4445 0.026 Uiso 1 1 calc R . .
C117 C 1.0296(5) -0.0341(5) 0.3455(5) 0.0286(19) Uani 1 1 d . . .
H11H H 0.9905 -0.0679 0.3582 0.043 Uiso 1 1 calc R . .
H11I H 1.0196 -0.0381 0.2922 0.043 Uiso 1 1 calc R . .
H11J H 1.0165 0.0152 0.3567 0.043 Uiso 1 1 calc R . .
N118 N 1.1932(5) 0.2291(4) 0.3818(4) 0.0166(15) Uani 1 1 d . . .
H118 H 1.2364 0.2581 0.4083 0.020 Uiso 1 1 calc R . .
O119 O 1.1194(5) 0.1853(4) 0.2644(4) 0.0225(16) Uani 1 1 d . . .
C119 C 1.1773(6) 0.2257(6) 0.3082(5) 0.020(2) Uani 1 1 d . . .
C120 C 1.2329(7) 0.2700(6) 0.2790(5) 0.020(2) Uani 1 1 d . . .
C121 C 1.2222(7) 0.2737(6) 0.2015(5) 0.022(2) Uani 1 1 d . . .
H121 H 1.1810 0.2467 0.1619 0.026 Uiso 1 1 calc R . .
C122 C 1.2835(8) 0.3244(7) 0.1946(5) 0.030(2) Uani 1 1 d . . .
H122 H 1.2900 0.3379 0.1492 0.037 Uiso 1 1 calc R . .
C123 C 1.3351(7) 0.3528(6) 0.2673(5) 0.027(2) Uani 1 1 d . . .
H123 H 1.3817 0.3872 0.2785 0.033 Uiso 1 1 calc R . .
C124 C 1.3031(6) 0.3197(6) 0.3188(5) 0.022(2) Uani 1 1 d . . .
H124 H 1.3242 0.3286 0.3710 0.026 Uiso 1 1 calc R . .
C125 C 1.1493(8) 0.4606(7) 0.1726(5) 0.031(2) Uani 1 1 d . . .
H125 H 1.1665 0.4782 0.1333 0.038 Uiso 1 1 calc R . .
C126 C 1.1855(9) 0.4823(7) 0.2485(7) 0.037(3) Uani 1 1 d . . .
H126 H 1.2316 0.5167 0.2692 0.044 Uiso 1 1 calc R . .
C127 C 1.1405(8) 0.4436(7) 0.2885(6) 0.030(3) Uani 1 1 d . . .
H127 H 1.1512 0.4480 0.3403 0.036 Uiso 1 1 calc R . .
C128 C 1.0760(7) 0.3966(7) 0.2367(6) 0.032(2) Uani 1 1 d . . .
H128 H 1.0367 0.3644 0.2478 0.038 Uiso 1 1 calc R . .
C129 C 1.0828(7) 0.4078(8) 0.1658(5) 0.034(3) Uani 1 1 d . . .
H129 H 1.0484 0.3838 0.1209 0.041 Uiso 1 1 calc R . .
C131 C 1.1756(6) -0.0224(6) 0.0445(5) 0.0152(19) Uani 1 1 d . . .
C132 C 1.2190(7) 0.0422(6) 0.0744(5) 0.022(2) Uani 1 1 d . . .
H132 H 1.2628 0.0427 0.1234 0.026 Uiso 1 1 calc R . .
C133 C 1.1985(8) 0.1057(7) 0.0330(6) 0.032(3) Uani 1 1 d . . .
H133 H 1.2291 0.1490 0.0535 0.039 Uiso 1 1 calc R . .
C134 C 1.1329(8) 0.1060(7) -0.0389(6) 0.034(3) Uani 1 1 d . . .
H134 H 1.1184 0.1494 -0.0668 0.041 Uiso 1 1 calc R . .
C135 C 1.0894(7) 0.0426(7) -0.0689(6) 0.026(3) Uani 1 1 d . . .
H135 H 1.0448 0.0425 -0.1174 0.032 Uiso 1 1 calc R . .
C136 C 1.1112(7) -0.0215(7) -0.0275(5) 0.024(2) Uani 1 1 d . . .
H136 H 1.0817 -0.0649 -0.0487 0.029 Uiso 1 1 calc R . .
C141 C 1.3137(6) -0.1261(6) 0.0956(5) 0.017(2) Uani 1 1 d . . .
C142 C 1.3742(7) -0.1643(6) 0.1537(5) 0.023(2) Uani 1 1 d . . .
H142 H 1.3591 -0.1790 0.1949 0.027 Uiso 1 1 calc R . .
C143 C 1.4580(7) -0.1811(6) 0.1513(6) 0.025(2) Uani 1 1 d . . .
H143 H 1.4996 -0.2077 0.1909 0.030 Uiso 1 1 calc R . .
C144 C 1.4804(7) -0.1593(7) 0.0923(6) 0.029(3) Uani 1 1 d . . .
H144 H 1.5374 -0.1706 0.0913 0.034 Uiso 1 1 calc R . .
C145 C 1.4206(7) -0.1214(7) 0.0349(5) 0.026(3) Uani 1 1 d . . .
H145 H 1.4359 -0.1075 -0.0066 0.032 Uiso 1 1 calc R . .
C146 C 1.3374(6) -0.1029(6) 0.0366(5) 0.021(2) Uani 1 1 d . . .
H146 H 1.2972 -0.0747 -0.0024 0.025 Uiso 1 1 calc R . .
C151 C 1.1282(7) -0.1699(6) 0.0437(5) 0.0192(18) Uani 1 1 d U . .
C152 C 1.1498(7) -0.2202(7) -0.0021(5) 0.024(2) Uani 1 1 d U . .
H152 H 1.2077 -0.2201 -0.0043 0.029 Uiso 1 1 calc R . .
C153 C 1.0880(8) -0.2692(7) -0.0434(6) 0.033(2) Uani 1 1 d U . .
H153 H 1.1037 -0.3018 -0.0748 0.039 Uiso 1 1 calc R . .
C154 C 1.0039(8) -0.2727(6) -0.0407(6) 0.031(2) Uani 1 1 d U . .
H154 H 0.9621 -0.3074 -0.0693 0.037 Uiso 1 1 calc R . .
C155 C 0.9816(8) -0.2238(7) 0.0053(6) 0.031(2) Uani 1 1 d U . .
H155 H 0.9242 -0.2259 0.0085 0.037 Uiso 1 1 calc R . .
C156 C 1.0424(7) -0.1720(7) 0.0464(6) 0.026(2) Uani 1 1 d U . .
H156 H 1.0258 -0.1383 0.0762 0.031 Uiso 1 1 calc R . .
C161 C 1.2850(6) -0.2069(5) 0.3684(4) 0.0152(18) Uani 1 1 d . . .
C162 C 1.3730(6) -0.1829(6) 0.3867(5) 0.0181(19) Uani 1 1 d . . .
H162 H 1.3938 -0.1682 0.3486 0.022 Uiso 1 1 calc R . .
C163 C 1.4298(7) -0.1809(6) 0.4617(5) 0.023(2) Uani 1 1 d . . .
H163 H 1.4903 -0.1673 0.4743 0.027 Uiso 1 1 calc R . .
C164 C 1.3982(6) -0.1985(5) 0.5171(5) 0.0216(19) Uani 1 1 d . . .
H164 H 1.4369 -0.1957 0.5679 0.026 Uiso 1 1 calc R . .
C165 C 1.3119(7) -0.2201(5) 0.5001(5) 0.026(2) Uani 1 1 d . . .
H165 H 1.2905 -0.2319 0.5387 0.031 Uiso 1 1 calc R . .
C166 C 1.2555(6) -0.2245(4) 0.4252(5) 0.0198(18) Uani 1 1 d . . .
H166 H 1.1958 -0.2399 0.4133 0.024 Uiso 1 1 calc R . .
C171 C 1.1075(6) -0.2419(6) 0.2668(5) 0.020(2) Uani 1 1 d . . .
C172 C 1.0969(7) -0.3163(6) 0.2822(5) 0.029(2) Uani 1 1 d . . .
H172 H 1.1460 -0.3484 0.2940 0.035 Uiso 1 1 calc R . .
C173 C 1.0142(8) -0.3413(7) 0.2796(6) 0.038(3) Uani 1 1 d . . .
H173 H 1.0071 -0.3906 0.2895 0.046 Uiso 1 1 calc R . .
C174 C 0.9427(8) -0.2948(8) 0.2628(6) 0.039(3) Uani 1 1 d . . .
H174 H 0.8867 -0.3122 0.2615 0.047 Uiso 1 1 calc R . .
C175 C 0.9524(8) -0.2221(8) 0.2478(6) 0.039(3) Uani 1 1 d . . .
H175 H 0.9033 -0.1901 0.2366 0.047 Uiso 1 1 calc R . .
C176 C 1.0335(7) -0.1974(7) 0.2492(5) 0.025(2) Uani 1 1 d . . .
H176 H 1.0390 -0.1482 0.2379 0.030 Uiso 1 1 calc R . .
C181 C 1.2561(6) -0.2845(6) 0.2330(5) 0.0180(19) Uani 1 1 d . . .
C182 C 1.3352(7) -0.3186(6) 0.2717(5) 0.026(2) Uani 1 1 d . . .
H182 H 1.3712 -0.3017 0.3199 0.031 Uiso 1 1 calc R . .
C183 C 1.3637(7) -0.3783(6) 0.2408(6) 0.032(2) Uani 1 1 d . . .
H183 H 1.4186 -0.4012 0.2679 0.039 Uiso 1 1 calc R . .
C184 C 1.3117(7) -0.4029(6) 0.1717(5) 0.029(2) Uani 1 1 d . . .
H184 H 1.3306 -0.4434 0.1510 0.035 Uiso 1 1 calc R . .
C185 C 1.2330(7) -0.3701(6) 0.1322(5) 0.027(2) Uani 1 1 d . . .
H185 H 1.1974 -0.3874 0.0841 0.033 Uiso 1 1 calc R . .
C186 C 1.2051(6) -0.3115(6) 0.1625(5) 0.023(2) Uani 1 1 d . . .
H186 H 1.1501 -0.2890 0.1348 0.027 Uiso 1 1 calc R . .
C201 C 0.6118(5) -0.3039(4) 1.4045(4) 0.0170(15) Uani 1 1 d . . .
H201 H 0.5536 -0.2978 1.3622 0.020 Uiso 1 1 calc R . .
C202 C 0.5934(5) -0.3380(4) 1.4694(4) 0.0203(14) Uani 1 1 d . . .
H20A H 0.6498 -0.3577 1.5053 0.024 Uiso 1 1 calc R . .
H20B H 0.5727 -0.3001 1.4955 0.024 Uiso 1 1 calc R . .
C203 C 0.5248(5) -0.3978(4) 1.4470(4) 0.0193(14) Uani 1 1 d . . .
C204 C 0.4459(6) -0.3912(5) 1.4616(5) 0.027(2) Uani 1 1 d . . .
H204 H 0.4330 -0.3475 1.4813 0.032 Uiso 1 1 calc R . .
C205 C 0.3870(8) -0.4484(7) 1.4471(7) 0.032(3) Uani 1 1 d . . .
H205 H 0.3348 -0.4439 1.4588 0.039 Uiso 1 1 calc R . .
C206 C 0.4021(6) -0.5110(5) 1.4166(5) 0.030(2) Uani 1 1 d . . .
H206 H 0.3600 -0.5490 1.4064 0.036 Uiso 1 1 calc R . .
C207 C 0.4779(6) -0.5193(5) 1.4004(5) 0.025(2) Uani 1 1 d . . .
H207 H 0.4884 -0.5631 1.3794 0.030 Uiso 1 1 calc R . .
C208 C 0.5401(7) -0.4624(6) 1.4152(5) 0.024(2) Uani 1 1 d . . .
H208 H 0.5923 -0.4678 1.4037 0.029 Uiso 1 1 calc R . .
O209 O 0.6765(5) -0.2044(4) 1.4906(3) 0.0223(16) Uani 1 1 d . . .
C209 C 0.6550(6) -0.2276(6) 1.4263(5) 0.0161(18) Uani 1 1 d . . .
N210 N 0.6612(5) -0.1930(5) 1.3683(4) 0.0171(17) Uani 1 1 d . . .
H210 H 0.6394 -0.2142 1.3244 0.021 Uiso 1 1 calc R . .
C211 C 0.7027(7) -0.1206(6) 1.3722(5) 0.018(2) Uani 1 1 d . . .
C212 C 0.6969(6) -0.1063(6) 1.2933(5) 0.019(2) Uani 1 1 d U . .
C213 C 0.6930(6) -0.1391(7) 1.2325(5) 0.023(2) Uani 1 1 d U . .
H213 H 0.6893 -0.1851 1.2098 0.027 Uiso 1 1 calc R . .
C214 C 0.6544(7) -0.0643(6) 1.4009(5) 0.031(2) Uani 1 1 d . . .
H21A H 0.6717 -0.0705 1.4556 0.038 Uiso 1 1 calc R . .
H21B H 0.6743 -0.0158 1.3921 0.038 Uiso 1 1 calc R . .
C215 C 0.5545(7) -0.0678(6) 1.3654(6) 0.046(3) Uani 1 1 d . . .
H21C H 0.5287 -0.0242 1.3782 0.070 Uiso 1 1 calc R . .
H21D H 0.5329 -0.1103 1.3839 0.070 Uiso 1 1 calc R . .
H21E H 0.5371 -0.0710 1.3111 0.070 Uiso 1 1 calc R . .
C216 C 0.8016(6) -0.1239(6) 1.4230(5) 0.030(2) Uani 1 1 d . . .
H21F H 0.8284 -0.0758 1.4235 0.036 Uiso 1 1 calc R . .
H21G H 0.8055 -0.1346 1.4746 0.036 Uiso 1 1 calc R . .
C217 C 0.8562(5) -0.1794(5) 1.4001(5) 0.0350(19) Uani 1 1 d . . .
H21H H 0.9181 -0.1778 1.4350 0.053 Uiso 1 1 calc R . .
H21I H 0.8541 -0.1687 1.3496 0.053 Uiso 1 1 calc R . .
H21J H 0.8316 -0.2276 1.4010 0.053 Uiso 1 1 calc R . .
N218 N 0.6694(5) -0.3480(4) 1.3781(4) 0.0191(16) Uani 1 1 d . . .
H218 H 0.7089 -0.3762 1.4101 0.023 Uiso 1 1 calc R . .
O219 O 0.6099(5) -0.3089(4) 1.2588(4) 0.0228(16) Uani 1 1 d . . .
C219 C 0.6642(6) -0.3473(6) 1.3051(5) 0.0164(19) Uani 1 1 d U . .
C220 C 0.7259(7) -0.3956(6) 1.2863(5) 0.020(2) Uani 1 1 d . . .
C221 C 0.7254(8) -0.4008(7) 1.2115(5) 0.026(2) Uani 1 1 d . . .
H221 H 0.6882 -0.3741 1.1697 0.031 Uiso 1 1 calc R . .
C222 C 0.7898(7) -0.4529(7) 1.2108(5) 0.030(2) Uani 1 1 d . . .
H222 H 0.8031 -0.4675 1.1686 0.036 Uiso 1 1 calc R . .
C223 C 0.8299(7) -0.4785(7) 1.2839(6) 0.033(3) Uani 1 1 d . . .
H223 H 0.8753 -0.5141 1.2994 0.040 Uiso 1 1 calc R . .
C224 C 0.7928(7) -0.4435(6) 1.3316(5) 0.025(2) Uani 1 1 d . . .
H224 H 0.8094 -0.4508 1.3839 0.030 Uiso 1 1 calc R . .
C225 C 0.5732(8) -0.5210(8) 1.2492(6) 0.037(3) Uani 1 1 d . . .
H225 H 0.5359 -0.4900 1.2643 0.044 Uiso 1 1 calc R . .
C226 C 0.6359(9) -0.5686(7) 1.2964(7) 0.036(3) Uani 1 1 d . . .
H226 H 0.6491 -0.5751 1.3484 0.043 Uiso 1 1 calc R . .
C227 C 0.6757(9) -0.6053(7) 1.2520(6) 0.038(3) Uani 1 1 d . . .
H227 H 0.7206 -0.6412 1.2691 0.046 Uiso 1 1 calc R . .
C228 C 0.6380(9) -0.5798(8) 1.1784(6) 0.043(3) Uani 1 1 d . . .
H228 H 0.6528 -0.5956 1.1373 0.052 Uiso 1 1 calc R . .
C229 C 0.5734(8) -0.5259(8) 1.1760(6) 0.041(3) Uani 1 1 d . . .
H229 H 0.5378 -0.4989 1.1337 0.050 Uiso 1 1 calc R . .
C231 C 0.6218(6) 0.0472(6) 1.0384(5) 0.0150(18) Uani 1 1 d . . .
C232 C 0.6425(7) 0.0940(6) 0.9913(5) 0.023(2) Uani 1 1 d . . .
H232 H 0.6992 0.0915 0.9867 0.027 Uiso 1 1 calc R . .
C233 C 0.5796(8) 0.1457(7) 0.9500(6) 0.028(2) Uani 1 1 d . . .
H233 H 0.5945 0.1798 0.9195 0.034 Uiso 1 1 calc R . .
C234 C 0.4965(8) 0.1456(7) 0.9546(6) 0.034(3) Uani 1 1 d . . .
H234 H 0.4533 0.1793 0.9257 0.041 Uiso 1 1 calc R . .
C235 C 0.4738(7) 0.0972(6) 1.0007(6) 0.027(2) Uani 1 1 d . . .
H235 H 0.4159 0.0976 1.0030 0.033 Uiso 1 1 calc R . .
C236 C 0.5373(7) 0.0488(6) 1.0428(5) 0.021(2) Uani 1 1 d . . .
H236 H 0.5232 0.0162 1.0750 0.025 Uiso 1 1 calc R . .
C241 C 0.6740(7) -0.1014(7) 1.0424(5) 0.022(2) Uani 1 1 d . . .
C242 C 0.7223(8) -0.1639(7) 1.0712(6) 0.026(2) Uani 1 1 d . . .
H242 H 0.7700 -0.1623 1.1181 0.031 Uiso 1 1 calc R . .
C243 C 0.7018(8) -0.2280(6) 1.0324(6) 0.029(3) Uani 1 1 d . . .
H243 H 0.7348 -0.2702 1.0534 0.035 Uiso 1 1 calc R . .
C244 C 0.6353(8) -0.2319(6) 0.9646(6) 0.029(3) Uani 1 1 d . . .
H244 H 0.6222 -0.2762 0.9381 0.034 Uiso 1 1 calc R . .
C245 C 0.5864(8) -0.1705(7) 0.9341(6) 0.031(3) Uani 1 1 d . . .
H245 H 0.5394 -0.1729 0.8868 0.037 Uiso 1 1 calc R . .
C246 C 0.6058(6) -0.1061(7) 0.9724(5) 0.020(2) Uani 1 1 d . . .
H246 H 0.5723 -0.0643 0.9509 0.024 Uiso 1 1 calc R . .
C251 C 0.8077(6) 0.0044(6) 1.0918(5) 0.017(2) Uani 1 1 d . . .
C252 C 0.8701(7) 0.0441(6) 1.1497(5) 0.021(2) Uani 1 1 d . . .
H252 H 0.8545 0.0591 1.1907 0.025 Uiso 1 1 calc R . .
C253 C 0.9528(7) 0.0622(7) 1.1492(6) 0.024(2) Uani 1 1 d . . .
H253 H 0.9931 0.0901 1.1885 0.029 Uiso 1 1 calc R . .
C254 C 0.9763(7) 0.0387(6) 1.0895(5) 0.019(2) Uani 1 1 d . . .
H254 H 1.0335 0.0497 1.0887 0.023 Uiso 1 1 calc R . .
C255 C 0.9163(7) -0.0008(6) 1.0312(5) 0.025(2) Uani 1 1 d . . .
H255 H 0.9331 -0.0170 0.9913 0.030 Uiso 1 1 calc R . .
C256 C 0.8321(7) -0.0164(6) 1.0313(5) 0.022(2) Uani 1 1 d . . .
H256 H 0.7907 -0.0414 0.9902 0.026 Uiso 1 1 calc R . .
C261 C 0.7365(7) 0.1638(6) 1.2184(5) 0.020(2) Uani 1 1 d . . .
C262 C 0.8190(7) 0.1975(6) 1.2551(5) 0.029(2) Uani 1 1 d . . .
H262 H 0.8575 0.1799 1.3022 0.034 Uiso 1 1 calc R . .
C263 C 0.8440(8) 0.2558(7) 1.2231(6) 0.035(3) Uani 1 1 d . . .
H263 H 0.9005 0.2775 1.2475 0.042 Uiso 1 1 calc R . .
C264 C 0.7872(8) 0.2830(6) 1.1553(5) 0.031(2) Uani 1 1 d . . .
H264 H 0.8044 0.3237 1.1337 0.038 Uiso 1 1 calc R . .
C265 C 0.7054(7) 0.2505(6) 1.1192(5) 0.031(2) Uani 1 1 d . . .
H265 H 0.6667 0.2686 1.0725 0.037 Uiso 1 1 calc R . .
C266 C 0.6795(6) 0.1911(6) 1.1515(5) 0.022(2) Uani 1 1 d . . .
H266 H 0.6228 0.1697 1.1274 0.027 Uiso 1 1 calc R . .
C271 C 0.5890(7) 0.1169(7) 1.2553(6) 0.029(2) Uani 1 1 d . . .
C272 C 0.5221(8) 0.0669(8) 1.2400(6) 0.034(3) Uani 1 1 d . . .
H272 H 0.5318 0.0185 1.2288 0.041 Uiso 1 1 calc R . .
C273 C 0.4395(8) 0.0881(9) 1.2414(7) 0.047(4) Uani 1 1 d . . .
H273 H 0.3933 0.0536 1.2328 0.057 Uiso 1 1 calc R . .
C274 C 0.4252(9) 0.1580(10) 1.2550(7) 0.061(5) Uani 1 1 d . . .
H274 H 0.3693 0.1725 1.2564 0.073 Uiso 1 1 calc R . .
C275 C 0.4918(10) 0.2075(8) 1.2667(7) 0.057(4) Uani 1 1 d . . .
H275 H 0.4811 0.2566 1.2745 0.068 Uiso 1 1 calc R . .
C276 C 0.5738(8) 0.1871(7) 1.2673(6) 0.037(3) Uani 1 1 d . . .
H276 H 0.6198 0.2218 1.2761 0.044 Uiso 1 1 calc R . .
C281 C 0.7698(6) 0.0908(6) 1.3577(5) 0.0165(18) Uani 1 1 d . . .
C282 C 0.8540(6) 0.0591(6) 1.3787(5) 0.020(2) Uani 1 1 d . . .
H282 H 0.8721 0.0377 1.3416 0.024 Uiso 1 1 calc R . .
C283 C 0.9112(7) 0.0581(6) 1.4520(5) 0.026(2) Uani 1 1 d . . .
H283 H 0.9678 0.0357 1.4652 0.031 Uiso 1 1 calc R . .
C284 C 0.8858(7) 0.0900(6) 1.5069(5) 0.030(2) Uani 1 1 d . . .
H284 H 0.9258 0.0910 1.5574 0.036 Uiso 1 1 calc R . .
C285 C 0.8022(7) 0.1202(5) 1.4873(5) 0.029(2) Uani 1 1 d . . .
H285 H 0.7838 0.1400 1.5250 0.034 Uiso 1 1 calc R . .
C286 C 0.7447(6) 0.1220(4) 1.4133(5) 0.0191(18) Uani 1 1 d . . .
H286 H 0.6882 0.1445 1.4005 0.023 Uiso 1 1 calc R . .

loop_
_atom_site_aniso_label
_atom_site_aniso_U_11
_atom_site_aniso_U_22
_atom_site_aniso_U_33
_atom_site_aniso_U_23
_atom_site_aniso_U_13
_atom_site_aniso_U_12
Pt1 0.0166(2) 0.0128(2) 0.01374(17) -0.00063(16) 0.00487(15) 0.00155(17)
P1 0.0162(12) 0.0121(14) 0.0150(10) -0.0054(10) 0.0038(8) -0.0007(10)
Fe1 0.0234(7) 0.0172(8) 0.0205(6) 0.0028(5) 0.0063(5) 0.0023(6)
P2 0.0170(10) 0.0148(12) 0.0180(10) 0.0005(9) 0.0074(8) 0.0013(8)
Pt2 0.0156(2) 0.0141(2) 0.01351(17) 0.00084(16) 0.00424(15) -0.00030(17)
Fe2 0.0284(8) 0.0215(8) 0.0202(6) -0.0041(6) 0.0068(6) 0.0025(6)
P3 0.0168(12) 0.0188(16) 0.0133(9) -0.0005(10) 0.0061(9) 0.0003(11)
P4 0.0220(12) 0.0141(12) 0.0163(10) 0.0007(8) 0.0053(8) 0.0013(9)
C101 0.023(4) 0.015(4) 0.021(3) 0.000(3) 0.008(3) 0.004(3)
C102 0.024(4) 0.011(3) 0.032(4) -0.003(3) 0.014(3) -0.001(2)
C103 0.017(3) 0.016(3) 0.018(3) -0.001(3) 0.003(3) 0.003(2)
C104 0.024(4) 0.020(4) 0.029(4) -0.002(4) 0.014(4) -0.003(3)
C105 0.022(5) 0.042(7) 0.034(5) 0.000(5) 0.011(4) 0.001(4)
C106 0.029(5) 0.022(4) 0.025(4) -0.005(3) 0.006(3) 0.009(4)
C107 0.023(4) 0.029(5) 0.027(4) 0.007(4) 0.010(3) 0.007(4)
C108 0.020(4) 0.014(4) 0.030(4) 0.001(3) 0.008(3) 0.005(3)
O109 0.029(3) 0.020(4) 0.012(3) 0.000(3) 0.008(2) 0.000(3)
C109 0.025(5) 0.014(4) 0.025(4) -0.005(3) 0.010(3) 0.003(3)
N110 0.027(4) 0.016(4) 0.016(3) -0.002(3) 0.007(3) 0.007(3)
C111 0.025(5) 0.008(5) 0.014(4) -0.001(3) 0.002(3) 0.009(3)
C112 0.014(4) 0.015(5) 0.019(4) 0.002(3) 0.008(3) -0.002(3)
C113 0.024(5) 0.007(4) 0.023(4) -0.001(3) -0.004(4) -0.003(3)
C114 0.022(4) 0.017(4) 0.018(3) -0.002(3) 0.005(3) 0.006(3)
C115 0.026(4) 0.033(4) 0.025(4) -0.009(4) 0.004(3) 0.001(3)
C116 0.032(5) 0.020(4) 0.020(4) 0.000(3) 0.016(3) -0.005(3)
C117 0.023(4) 0.024(4) 0.042(5) 0.002(4) 0.015(3) -0.001(3)
N118 0.016(3) 0.014(3) 0.020(3) -0.003(3) 0.006(3) -0.004(3)
O119 0.023(4) 0.020(4) 0.019(3) -0.003(3) 0.002(3) -0.001(3)
C119 0.016(4) 0.019(4) 0.020(4) -0.006(3) -0.001(3) 0.003(3)
C120 0.021(5) 0.017(5) 0.023(4) -0.002(4) 0.008(4) 0.004(4)
C121 0.021(5) 0.021(5) 0.019(4) 0.000(4) 0.002(3) 0.003(4)
C122 0.035(5) 0.034(6) 0.020(4) 0.004(4) 0.008(4) 0.007(4)
C123 0.028(5) 0.019(5) 0.032(5) 0.006(4) 0.008(4) 0.001(4)
C124 0.023(4) 0.018(4) 0.018(4) -0.002(3) 0.000(3) 0.004(3)
C125 0.041(5) 0.028(6) 0.028(4) 0.016(4) 0.017(4) 0.012(4)
C126 0.046(6) 0.018(6) 0.049(6) 0.004(5) 0.020(5) 0.001(5)
C127 0.036(6) 0.027(6) 0.031(5) 0.001(4) 0.018(4) 0.009(4)
C128 0.021(5) 0.024(6) 0.050(6) 0.002(5) 0.012(4) 0.008(4)
C129 0.031(5) 0.039(6) 0.025(4) 0.007(5) 0.001(4) 0.016(5)
C131 0.013(4) 0.011(5) 0.022(4) 0.002(4) 0.006(3) 0.002(4)
C132 0.030(6) 0.016(6) 0.016(4) -0.003(4) 0.004(4) -0.012(4)
C133 0.041(7) 0.025(7) 0.035(6) -0.006(5) 0.019(5) -0.009(5)
C134 0.035(7) 0.036(8) 0.034(6) 0.010(6) 0.018(5) 0.005(6)
C135 0.019(5) 0.035(7) 0.021(5) 0.007(5) 0.002(4) -0.004(4)
C136 0.026(5) 0.023(6) 0.023(4) 0.007(5) 0.009(4) 0.002(4)
C141 0.011(4) 0.015(5) 0.021(4) -0.010(4) 0.002(3) 0.001(3)
C142 0.025(5) 0.019(6) 0.024(5) 0.005(4) 0.008(4) 0.004(4)
C143 0.019(5) 0.025(6) 0.030(5) 0.004(4) 0.008(4) 0.011(4)
C144 0.018(5) 0.032(7) 0.034(5) -0.009(5) 0.007(4) -0.005(5)
C145 0.027(6) 0.036(7) 0.024(5) -0.003(5) 0.018(4) -0.007(5)
C146 0.020(5) 0.025(6) 0.017(4) 0.001(4) 0.006(3) 0.001(4)
C151 0.023(4) 0.019(5) 0.012(4) 0.004(3) 0.002(3) -0.003(3)
C152 0.027(4) 0.026(6) 0.019(4) -0.002(3) 0.009(3) -0.006(3)
C153 0.043(5) 0.025(6) 0.028(5) -0.008(4) 0.011(4) -0.010(4)
C154 0.035(4) 0.011(5) 0.038(5) 0.004(3) 0.001(4) -0.014(4)
C155 0.022(4) 0.026(6) 0.040(6) 0.011(4) 0.005(4) -0.002(3)
C156 0.020(4) 0.024(6) 0.027(5) 0.001(4) 0.000(3) 0.011(3)
C161 0.015(4) 0.011(4) 0.014(3) 0.004(3) 0.000(3) 0.005(3)
C162 0.011(4) 0.016(4) 0.024(4) 0.004(3) 0.003(3) -0.002(3)
C163 0.020(4) 0.018(4) 0.022(4) 0.001(3) -0.002(3) 0.005(3)
C164 0.027(4) 0.017(4) 0.013(3) 0.001(3) -0.002(3) 0.002(3)
C165 0.037(5) 0.022(5) 0.020(4) 0.005(3) 0.010(3) 0.007(4)
C166 0.023(4) 0.015(4) 0.021(4) -0.003(3) 0.008(3) -0.002(3)
C171 0.015(4) 0.018(5) 0.029(4) -0.010(4) 0.010(3) -0.006(3)
C172 0.040(6) 0.025(5) 0.027(4) -0.003(4) 0.018(4) -0.003(4)
C173 0.050(6) 0.037(6) 0.032(5) -0.010(4) 0.019(5) -0.008(5)
C174 0.036(6) 0.048(7) 0.040(5) -0.013(5) 0.022(5) -0.024(5)
C175 0.029(6) 0.047(7) 0.036(5) -0.004(5) 0.007(4) -0.001(5)
C176 0.024(5) 0.032(6) 0.021(4) -0.007(4) 0.010(4) -0.007(4)
C181 0.026(4) 0.013(4) 0.018(4) 0.002(3) 0.011(3) 0.004(3)
C182 0.028(5) 0.020(5) 0.031(4) -0.002(4) 0.014(4) 0.004(4)
C183 0.036(5) 0.020(5) 0.040(5) 0.003(4) 0.012(4) 0.016(4)
C184 0.053(6) 0.020(5) 0.022(4) 0.005(4) 0.021(4) 0.010(4)
C185 0.045(6) 0.021(5) 0.018(4) -0.003(4) 0.014(4) 0.005(4)
C186 0.028(5) 0.020(4) 0.021(4) 0.008(4) 0.011(3) 0.005(4)
C201 0.018(4) 0.013(3) 0.022(4) -0.002(3) 0.010(3) -0.002(3)
C202 0.026(4) 0.016(3) 0.018(3) -0.002(3) 0.007(3) -0.003(3)
C203 0.024(4) 0.014(3) 0.018(3) 0.001(3) 0.005(3) -0.001(3)
C204 0.030(4) 0.018(4) 0.038(5) -0.002(4) 0.020(4) 0.004(3)
C205 0.031(5) 0.022(5) 0.053(6) -0.003(4) 0.026(5) -0.010(4)
C206 0.031(5) 0.023(4) 0.036(5) 0.004(4) 0.013(4) -0.009(4)
C207 0.032(5) 0.011(4) 0.028(4) -0.004(3) 0.007(4) -0.007(4)
C208 0.018(4) 0.023(5) 0.026(4) 0.005(4) 0.002(3) 0.002(3)
O209 0.027(3) 0.019(4) 0.019(3) 0.002(3) 0.006(3) -0.005(3)
C209 0.019(4) 0.012(4) 0.017(4) 0.003(3) 0.007(3) 0.003(3)
N210 0.023(4) 0.010(4) 0.018(3) -0.002(3) 0.007(3) -0.001(3)
C211 0.021(4) 0.016(5) 0.019(4) 0.000(4) 0.010(3) 0.000(3)
C212 0.013(4) 0.024(6) 0.019(4) 0.004(3) 0.003(3) -0.006(3)
C213 0.019(4) 0.026(6) 0.022(4) 0.010(4) 0.006(4) -0.011(4)
C214 0.046(6) 0.024(5) 0.031(4) 0.008(4) 0.022(4) 0.000(4)
C215 0.054(7) 0.048(7) 0.048(6) 0.018(5) 0.031(6) 0.018(5)
C216 0.028(5) 0.037(6) 0.022(4) 0.009(4) 0.006(3) -0.011(4)
C217 0.020(4) 0.056(6) 0.028(4) 0.016(4) 0.009(3) 0.007(4)
N218 0.021(4) 0.016(4) 0.020(3) 0.000(3) 0.006(3) 0.000(3)
O219 0.029(4) 0.019(4) 0.017(3) 0.001(3) 0.004(3) 0.006(3)
C219 0.018(3) 0.012(4) 0.017(3) -0.008(3) 0.004(3) -0.007(3)
C220 0.023(5) 0.017(5) 0.018(4) -0.001(4) 0.007(3) -0.005(4)
C221 0.033(6) 0.027(6) 0.018(4) 0.008(4) 0.009(4) 0.000(4)
C222 0.030(5) 0.041(6) 0.021(4) -0.008(4) 0.013(4) 0.006(4)
C223 0.023(5) 0.040(6) 0.035(5) -0.008(4) 0.011(4) 0.008(4)
C224 0.026(5) 0.030(5) 0.016(4) -0.005(4) 0.004(3) 0.006(4)
C225 0.034(6) 0.028(6) 0.046(5) -0.014(5) 0.014(4) -0.010(5)
C226 0.046(7) 0.026(6) 0.044(6) -0.011(5) 0.028(5) -0.009(5)
C227 0.061(8) 0.019(7) 0.040(6) -0.009(5) 0.023(5) -0.001(5)
C228 0.061(8) 0.032(7) 0.035(5) -0.018(5) 0.017(5) -0.012(6)
C229 0.043(6) 0.036(6) 0.037(5) -0.005(5) 0.005(5) -0.007(5)
C231 0.014(4) 0.013(5) 0.015(4) -0.003(3) 0.001(3) -0.001(3)
C232 0.029(5) 0.016(5) 0.025(5) 0.001(4) 0.012(4) 0.002(4)
C233 0.038(6) 0.017(6) 0.025(5) 0.012(4) 0.006(4) 0.005(4)
C234 0.030(5) 0.031(7) 0.031(5) 0.005(5) 0.000(4) -0.002(5)
C235 0.023(5) 0.023(6) 0.028(5) -0.004(4) -0.001(4) -0.001(4)
C236 0.031(5) 0.014(5) 0.018(4) -0.001(4) 0.008(4) 0.010(4)
C241 0.033(6) 0.022(6) 0.014(4) 0.003(4) 0.014(4) 0.007(5)
C242 0.030(6) 0.026(7) 0.026(5) 0.000(5) 0.016(4) 0.002(5)
C243 0.048(7) 0.011(6) 0.031(5) 0.000(5) 0.017(5) 0.008(5)
C244 0.041(7) 0.013(6) 0.040(6) -0.008(5) 0.025(5) -0.004(5)
C245 0.030(6) 0.030(7) 0.032(5) -0.010(5) 0.011(5) -0.005(5)
C246 0.015(5) 0.026(6) 0.017(4) 0.002(4) 0.003(3) 0.004(4)
C251 0.020(5) 0.014(5) 0.016(4) -0.001(4) 0.006(3) 0.007(4)
C252 0.017(5) 0.022(6) 0.024(4) 0.002(4) 0.007(4) 0.005(4)
C253 0.021(5) 0.022(5) 0.029(5) -0.001(4) 0.009(4) 0.005(4)
C254 0.015(5) 0.016(5) 0.029(5) 0.002(4) 0.011(4) -0.002(4)
C255 0.025(5) 0.025(6) 0.022(5) -0.001(4) 0.004(4) -0.002(5)
C256 0.021(5) 0.023(6) 0.020(4) 0.005(4) 0.004(3) 0.003(4)
C261 0.029(5) 0.015(4) 0.023(4) -0.006(3) 0.017(4) -0.001(3)
C262 0.032(5) 0.025(5) 0.029(4) 0.003(4) 0.011(4) 0.000(4)
C263 0.033(5) 0.036(6) 0.037(5) -0.004(5) 0.015(5) -0.014(4)
C264 0.055(6) 0.017(4) 0.022(4) 0.002(4) 0.014(4) -0.003(4)
C265 0.046(6) 0.017(4) 0.021(4) 0.001(3) 0.004(4) 0.000(4)
C266 0.031(5) 0.014(4) 0.019(4) -0.002(3) 0.006(3) 0.001(3)
C271 0.022(5) 0.035(6) 0.029(5) 0.005(4) 0.009(4) 0.012(4)
C272 0.026(5) 0.044(7) 0.033(5) 0.007(5) 0.013(4) 0.007(5)
C273 0.013(5) 0.090(11) 0.040(6) 0.011(6) 0.011(4) 0.012(5)
C274 0.033(6) 0.104(13) 0.044(6) 0.014(7) 0.013(5) 0.035(7)
C275 0.063(9) 0.061(10) 0.054(7) 0.000(6) 0.029(7) 0.047(8)
C276 0.040(6) 0.032(6) 0.037(5) -0.006(4) 0.012(4) 0.011(4)
C281 0.015(4) 0.017(4) 0.016(4) 0.005(3) 0.004(3) -0.006(3)
C282 0.028(5) 0.017(4) 0.015(4) 0.001(3) 0.008(3) -0.005(4)
C283 0.024(5) 0.020(5) 0.029(4) -0.004(4) 0.004(4) -0.003(3)
C284 0.040(6) 0.020(5) 0.021(4) 0.003(3) 0.001(4) -0.005(4)
C285 0.043(5) 0.023(5) 0.024(4) -0.011(4) 0.017(4) -0.011(4)
C286 0.023(4) 0.014(4) 0.022(4) -0.001(3) 0.011(3) 0.001(3)

loop_
_atom_type_symbol
_atom_type_description
_atom_type_scat_dispersion_real
_atom_type_scat_dispersion_imag
_atom_type_scat_source
C C 0.0033 0.0016 'International Tables Vol C Tables 4.2.6.8 and 6.1.1.4'
H H 0.0000 0.0000 'International Tables Vol C Tables 4.2.6.8 and 6.1.1.4'
N N 0.0061 0.0033 'International Tables Vol C Tables 4.2.6.8 and 6.1.1.4'
O O 0.0106 0.0060 'International Tables Vol C Tables 4.2.6.8 and 6.1.1.4'
P P 0.1023 0.0942 'International Tables Vol C Tables 4.2.6.8 and 6.1.1.4'
Fe Fe 0.3463 0.8444 'International Tables Vol C Tables 4.2.6.8 and 6.1.1.4'
Pt Pt -1.7033 8.3905 'International Tables Vol C Tables 4.2.6.8 and 6.1.1.4'

loop_
_geom_angle_atom_site_label_1
_geom_angle_atom_site_label_2
_geom_angle_atom_site_label_3
_geom_angle
_geom_angle_site_symmetry_1
_geom_angle_site_symmetry_3
_geom_angle_publ_flag
C113 Pt1 C112 36.3(4) . . ?
C113 Pt1 P1 106.4(3) . . ?
C112 Pt1 P1 142.7(3) . . ?
C113 Pt1 P2 146.2(3) . . ?
C112 Pt1 P2 109.9(3) . . ?
P1 Pt1 P2 107.25(10) . . ?
C151 P1 C131 102.3(4) . . ?
C151 P1 C141 105.3(5) . . ?
C131 P1 C141 100.8(5) . . ?
C151 P1 Pt1 114.4(3) . . ?
C131 P1 Pt1 114.8(3) . . ?
C141 P1 Pt1 117.3(3) . . ?
C129 Fe1 C122 115.8(4) . . ?
C129 Fe1 C124 166.1(5) . . ?
C122 Fe1 C124 68.4(4) . . ?
C129 Fe1 C125 40.8(5) . . ?
C122 Fe1 C125 105.6(4) . . ?
C124 Fe1 C125 152.9(5) . . ?
C129 Fe1 C126 68.4(5) . . ?
C122 Fe1 C126 126.8(5) . . ?
C124 Fe1 C126 120.8(5) . . ?
C125 Fe1 C126 40.5(5) . . ?
C129 Fe1 C128 40.7(4) . . ?
C122 Fe1 C128 150.1(4) . . ?
C124 Fe1 C128 129.6(4) . . ?
C125 Fe1 C128 68.9(5) . . ?
C126 Fe1 C128 69.0(5) . . ?
C129 Fe1 C123 150.9(4) . . ?
C122 Fe1 C123 41.3(4) . . ?
C124 Fe1 C123 40.3(4) . . ?
C125 Fe1 C123 117.7(4) . . ?
C126 Fe1 C123 108.4(5) . . ?
C128 Fe1 C123 167.5(4) . . ?
C129 Fe1 C127 68.4(5) . . ?
C122 Fe1 C127 166.0(5) . . ?
C124 Fe1 C127 110.9(4) . . ?
C125 Fe1 C127 68.3(4) . . ?
C126 Fe1 C127 40.7(5) . . ?
C128 Fe1 C127 41.2(5) . . ?
C123 Fe1 C127 129.1(5) . . ?
C129 Fe1 C120 126.3(5) . . ?
C122 Fe1 C120 68.2(4) . . ?
C124 Fe1 C120 41.2(4) . . ?
C125 Fe1 C120 163.2(4) . . ?
C126 Fe1 C120 155.4(4) . . ?
C128 Fe1 C120 108.2(5) . . ?
C123 Fe1 C120 68.7(4) . . ?
C127 Fe1 C120 121.1(4) . . ?
C129 Fe1 C121 105.3(5) . . ?
C122 Fe1 C121 40.1(5) . . ?
C124 Fe1 C121 68.8(4) . . ?
C125 Fe1 C121 124.6(4) . . ?
C126 Fe1 C121 162.8(5) . . ?
C128 Fe1 C121 117.4(5) . . ?
C123 Fe1 C121 68.7(4) . . ?
C127 Fe1 C121 153.7(5) . . ?
C120 Fe1 C121 40.9(4) . . ?
C171 P2 C181 100.4(5) . . ?
C171 P2 C161 104.3(4) . . ?
C181 P2 C161 101.4(4) . . ?
C171 P2 Pt1 112.9(4) . . ?
C181 P2 Pt1 123.8(3) . . ?
C161 P2 Pt1 111.7(3) . . ?
C213 Pt2 C212 36.6(4) . . ?
C213 Pt2 P3 105.7(3) . . ?
C212 Pt2 P3 142.3(3) . . ?
C213 Pt2 P4 148.2(3) . . ?
C212 Pt2 P4 111.8(3) . . ?
P3 Pt2 P4 105.95(10) . . ?
C220 Fe2 C228 159.4(5) . . ?
C220 Fe2 C223 68.7(5) . . ?
C228 Fe2 C223 122.0(5) . . ?
C220 Fe2 C227 158.5(4) . . ?
C228 Fe2 C227 40.3(5) . . ?
C223 Fe2 C227 108.9(5) . . ?
C220 Fe2 C224 41.2(4) . . ?
C228 Fe2 C224 157.9(5) . . ?
C223 Fe2 C224 40.8(4) . . ?
C227 Fe2 C224 123.0(5) . . ?
C220 Fe2 C229 122.2(5) . . ?
C228 Fe2 C229 41.2(5) . . ?
C223 Fe2 C229 157.0(4) . . ?
C227 Fe2 C229 68.6(6) . . ?
C224 Fe2 C229 159.9(5) . . ?
C220 Fe2 C225 107.7(5) . . ?
C228 Fe2 C225 67.8(5) . . ?
C223 Fe2 C225 161.5(4) . . ?
C227 Fe2 C225 67.4(6) . . ?
C224 Fe2 C225 124.7(4) . . ?
C229 Fe2 C225 40.4(4) . . ?
C220 Fe2 C221 41.4(4) . . ?
C228 Fe2 C221 122.6(5) . . ?
C223 Fe2 C221 67.6(5) . . ?
C227 Fe2 C221 159.1(5) . . ?
C224 Fe2 C221 68.8(4) . . ?
C229 Fe2 C221 106.1(5) . . ?
C225 Fe2 C221 122.5(5) . . ?
C220 Fe2 C226 122.2(4) . . ?
C228 Fe2 C226 68.2(5) . . ?
C223 Fe2 C226 125.4(5) . . ?
C227 Fe2 C226 40.5(5) . . ?
C224 Fe2 C226 108.5(5) . . ?
C229 Fe2 C226 68.6(5) . . ?
C225 Fe2 C226 40.0(5) . . ?
C221 Fe2 C226 158.2(5) . . ?
C220 Fe2 C222 69.2(4) . . ?
C228 Fe2 C222 106.8(5) . . ?
C223 Fe2 C222 39.9(4) . . ?
C227 Fe2 C222 123.6(5) . . ?
C224 Fe2 C222 68.6(4) . . ?
C229 Fe2 C222 121.0(4) . . ?
C225 Fe2 C222 157.5(5) . . ?
C221 Fe2 C222 40.5(5) . . ?
C226 Fe2 C222 160.4(5) . . ?
C251 P3 C231 105.7(5) . . ?
C251 P3 C241 101.1(5) . . ?
C231 P3 C241 103.0(4) . . ?
C251 P3 Pt2 116.1(3) . . ?
C231 P3 Pt2 115.0(3) . . ?
C241 P3 Pt2 114.2(3) . . ?
C281 P4 C261 102.4(4) . . ?
C281 P4 C271 103.8(5) . . ?
C261 P4 C271 100.3(5) . . ?
C281 P4 Pt2 110.7(4) . . ?
C261 P4 Pt2 122.9(3) . . ?
C271 P4 Pt2 114.5(4) . . ?
N118 C101 C109 115.0(7) . . ?
N118 C101 C102 115.2(6) . . ?
C109 C101 C102 108.6(7) . . ?
N118 C101 H101 105.7 . . ?
C109 C101 H101 105.7 . . ?
C102 C101 H101 105.7 . . ?
C103 C102 C101 115.5(6) . . ?
C103 C102 H10A 108.4 . . ?
C101 C102 H10A 108.4 . . ?
C103 C102 H10B 108.4 . . ?
C101 C102 H10B 108.4 . . ?
H10A C102 H10B 107.5 . . ?
C108 C103 C104 118.0(8) . . ?
C108 C103 C102 122.5(7) . . ?
C104 C103 C102 119.5(7) . . ?
C105 C104 C103 121.7(9) . . ?
C105 C104 H104 119.1 . . ?
C103 C104 H104 119.1 . . ?
C104 C105 C106 119.8(9) . . ?
C104 C105 H105 120.1 . . ?
C106 C105 H105 120.1 . . ?
C105 C106 C107 118.8(9) . . ?
C105 C106 H106 120.6 . . ?
C107 C106 H106 120.6 . . ?
C108 C107 C106 120.3(10) . . ?
C108 C107 H107 119.8 . . ?
C106 C107 H107 119.8 . . ?
C103 C108 C107 121.3(9) . . ?
C103 C108 H108 119.3 . . ?
C107 C108 H108 119.3 . . ?
O109 C109 N110 123.4(10) . . ?
O109 C109 C101 120.8(9) . . ?
N110 C109 C101 115.9(8) . . ?
C109 N110 C111 127.1(8) . . ?
C109 N110 H110 116.5 . . ?
C111 N110 H110 116.5 . . ?
N110 C111 C112 106.2(8) . . ?
N110 C111 C114 109.1(8) . . ?
C112 C111 C114 109.8(8) . . ?
N110 C111 C116 110.6(8) . . ?
C112 C111 C116 110.7(8) . . ?
C114 C111 C116 110.3(7) . . ?
C113 C112 C111 141.9(10) . . ?
C113 C112 Pt1 71.1(6) . . ?
C111 C112 Pt1 145.8(7) . . ?
C112 C113 Pt1 72.6(7) . . ?
C112 C113 H113 143.7 . . ?
Pt1 C113 H113 143.7 . . ?
C115 C114 C111 115.0(7) . . ?
C115 C114 H11A 108.5 . . ?
C111 C114 H11A 108.5 . . ?
C115 C114 H11B 108.5 . . ?
C111 C114 H11B 108.5 . . ?
H11A C114 H11B 107.5 . . ?
C114 C115 H11C 109.5 . . ?
C114 C115 H11D 109.5 . . ?
H11C C115 H11D 109.5 . . ?
C114 C115 H11E 109.5 . . ?
H11C C115 H11E 109.5 . . ?
H11D C115 H11E 109.5 . . ?
C117 C116 C111 112.8(7) . . ?
C117 C116 H11F 109.0 . . ?
C111 C116 H11F 109.0 . . ?
C117 C116 H11G 109.0 . . ?
C111 C116 H11G 109.0 . . ?
H11F C116 H11G 107.8 . . ?
C116 C117 H11H 109.5 . . ?
C116 C117 H11I 109.5 . . ?
H11H C117 H11I 109.5 . . ?
C116 C117 H11J 109.5 . . ?
H11H C117 H11J 109.5 . . ?
H11I C117 H11J 109.5 . . ?
C119 N118 C101 126.8(8) . . ?
C119 N118 H118 116.6 . . ?
C101 N118 H118 116.6 . . ?
O119 C119 N118 123.2(10) . . ?
O119 C119 C120 119.1(8) . . ?
N118 C119 C120 117.7(9) . . ?
C121 C120 C124 107.1(9) . . ?
C121 C120 C119 124.2(9) . . ?
C124 C120 C119 128.6(8) . . ?
C121 C120 Fe1 69.7(6) . . ?
C124 C120 Fe1 68.8(6) . . ?
C119 C120 Fe1 124.1(7) . . ?
C122 C121 C120 107.7(9) . . ?
C122 C121 Fe1 68.9(7) . . ?
C120 C121 Fe1 69.4(6) . . ?
C122 C121 H121 126.1 . . ?
C120 C121 H121 126.1 . . ?
Fe1 C121 H121 127.1 . . ?
C121 C122 C123 109.4(9) . . ?
C121 C122 Fe1 71.0(6) . . ?
C123 C122 Fe1 70.1(6) . . ?
C121 C122 H122 125.3 . . ?
C123 C122 H122 125.3 . . ?
Fe1 C122 H122 125.2 . . ?
C124 C123 C122 106.9(9) . . ?
C124 C123 Fe1 69.4(6) . . ?
C122 C123 Fe1 68.6(6) . . ?
C124 C123 H123 126.6 . . ?
C122 C123 H123 126.6 . . ?
Fe1 C123 H123 126.9 . . ?
C123 C124 C120 108.8(8) . . ?
C123 C124 Fe1 70.3(6) . . ?
C120 C124 Fe1 70.0(5) . . ?
C123 C124 H124 125.6 . . ?
C120 C124 H124 125.6 . . ?
Fe1 C124 H124 125.7 . . ?
C126 C125 C129 107.8(9) . . ?
C126 C125 Fe1 69.9(7) . . ?
C129 C125 Fe1 68.9(7) . . ?
C126 C125 H125 126.1 . . ?
C129 C125 H125 126.1 . . ?
Fe1 C125 H125 126.7 . . ?
C125 C126 C127 108.1(11) . . ?
C125 C126 Fe1 69.6(7) . . ?
C127 C126 Fe1 69.8(7) . . ?
C125 C126 H126 125.9 . . ?
C127 C126 H126 125.9 . . ?
Fe1 C126 H126 126.2 . . ?
C126 C127 C128 108.2(10) . . ?
C126 C127 Fe1 69.6(7) . . ?
C128 C127 Fe1 69.3(6) . . ?
C126 C127 H127 125.9 . . ?
C128 C127 H127 125.9 . . ?
Fe1 C127 H127 126.8 . . ?
C129 C128 C127 106.6(11) . . ?
C129 C128 Fe1 68.8(6) . . ?
C127 C128 Fe1 69.5(6) . . ?
C129 C128 H128 126.7 . . ?
C127 C128 H128 126.7 . . ?
Fe1 C128 H128 126.6 . . ?
C128 C129 C125 109.3(10) . . ?
C128 C129 Fe1 70.5(6) . . ?
C125 C129 Fe1 70.3(6) . . ?
C128 C129 H129 125.4 . . ?
C125 C129 H129 125.4 . . ?
Fe1 C129 H129 125.5 . . ?
C136 C131 C132 118.5(10) . . ?
C136 C131 P1 123.0(8) . . ?
C132 C131 P1 118.5(7) . . ?
C133 C132 C131 120.6(9) . . ?
C133 C132 H132 119.7 . . ?
C131 C132 H132 119.7 . . ?
C132 C133 C134 120.2(11) . . ?
C132 C133 H133 119.9 . . ?
C134 C133 H133 119.9 . . ?
C135 C134 C133 119.7(12) . . ?
C135 C134 H134 120.2 . . ?
C133 C134 H134 120.2 . . ?
C134 C135 C136 120.0(10) . . ?
C134 C135 H135 120.0 . . ?
C136 C135 H135 120.0 . . ?
C131 C136 C135 121.0(11) . . ?
C131 C136 H136 119.5 . . ?
C135 C136 H136 119.5 . . ?
C142 C141 C146 119.7(9) . . ?
C142 C141 P1 117.8(8) . . ?
C146 C141 P1 122.4(7) . . ?
C141 C142 C143 119.6(9) . . ?
C141 C142 H142 120.2 . . ?
C143 C142 H142 120.2 . . ?
C144 C143 C142 120.4(10) . . ?
C144 C143 H143 119.8 . . ?
C142 C143 H143 119.8 . . ?
C145 C144 C143 120.1(10) . . ?
C145 C144 H144 120.0 . . ?
C143 C144 H144 120.0 . . ?
C144 C145 C146 120.6(9) . . ?
C144 C145 H145 119.7 . . ?
C146 C145 H145 119.7 . . ?
C141 C146 C145 119.6(9) . . ?
C141 C146 H146 120.2 . . ?
C145 C146 H146 120.2 . . ?
C156 C151 C152 118.3(10) . . ?
C156 C151 P1 117.4(8) . . ?
C152 C151 P1 124.3(8) . . ?
C153 C152 C151 120.6(11) . . ?
C153 C152 H152 119.7 . . ?
C151 C152 H152 119.7 . . ?
C152 C153 C154 121.9(11) . . ?
C152 C153 H153 119.1 . . ?
C154 C153 H153 119.1 . . ?
C153 C154 C155 118.3(10) . . ?
C153 C154 H154 120.8 . . ?
C155 C154 H154 120.8 . . ?
C156 C155 C154 121.0(11) . . ?
C156 C155 H155 119.5 . . ?
C154 C155 H155 119.5 . . ?
C155 C156 C151 119.9(11) . . ?
C155 C156 H156 120.1 . . ?
C151 C156 H156 120.1 . . ?
C166 C161 C162 118.8(8) . . ?
C166 C161 P2 123.9(7) . . ?
C162 C161 P2 117.1(7) . . ?
C163 C162 C161 119.4(9) . . ?
C163 C162 H162 120.3 . . ?
C161 C162 H162 120.3 . . ?
C164 C163 C162 120.2(9) . . ?
C164 C163 H163 119.9 . . ?
C162 C163 H163 119.9 . . ?
C165 C164 C163 120.9(8) . . ?
C165 C164 H164 119.5 . . ?
C163 C164 H164 119.5 . . ?
C164 C165 C166 119.2(9) . . ?
C164 C165 H165 120.4 . . ?
C166 C165 H165 120.4 . . ?
C161 C166 C165 121.3(8) . . ?
C161 C166 H166 119.3 . . ?
C165 C166 H166 119.3 . . ?
C176 C171 C172 117.8(10) . . ?
C176 C171 P2 120.2(9) . . ?
C172 C171 P2 122.0(8) . . ?
C173 C172 C171 119.7(11) . . ?
C173 C172 H172 120.1 . . ?
C171 C172 H172 120.1 . . ?
C174 C173 C172 120.4(12) . . ?
C174 C173 H173 119.8 . . ?
C172 C173 H173 119.8 . . ?
C173 C174 C175 120.2(12) . . ?
C173 C174 H174 119.9 . . ?
C175 C174 H174 119.9 . . ?
C176 C175 C174 119.6(13) . . ?
C176 C175 H175 120.2 . . ?
C174 C175 H175 120.2 . . ?
C175 C176 C171 122.2(12) . . ?
C175 C176 H176 118.9 . . ?
C171 C176 H176 118.9 . . ?
C182 C181 C186 117.6(9) . . ?
C182 C181 P2 124.2(7) . . ?
C186 C181 P2 118.1(7) . . ?
C181 C182 C183 120.8(9) . . ?
C181 C182 H182 119.6 . . ?
C183 C182 H182 119.6 . . ?
C184 C183 C182 119.6(10) . . ?
C184 C183 H183 120.2 . . ?
C182 C183 H183 120.2 . . ?
C185 C184 C183 120.7(10) . . ?
C185 C184 H184 119.7 . . ?
C183 C184 H184 119.7 . . ?
C184 C185 C186 119.7(9) . . ?
C184 C185 H185 120.1 . . ?
C186 C185 H185 120.1 . . ?
C185 C186 C181 121.6(9) . . ?
C185 C186 H186 119.2 . . ?
C181 C186 H186 119.2 . . ?
N218 C201 C202 112.9(6) . . ?
N218 C201 C209 108.8(7) . . ?
C202 C201 C209 110.9(6) . . ?
N218 C201 H201 108.0 . . ?
C202 C201 H201 108.0 . . ?
C209 C201 H201 108.0 . . ?
C203 C202 C201 114.3(6) . . ?
C203 C202 H20A 108.7 . . ?
C201 C202 H20A 108.7 . . ?
C203 C202 H20B 108.7 . . ?
C201 C202 H20B 108.7 . . ?
H20A C202 H20B 107.6 . . ?
C204 C203 C208 118.4(8) . . ?
C204 C203 C202 120.0(7) . . ?
C208 C203 C202 121.5(7) . . ?
C205 C204 C203 119.9(9) . . ?
C205 C204 H204 120.1 . . ?
C203 C204 H204 120.1 . . ?
C206 C205 C204 121.6(10) . . ?
C206 C205 H205 119.2 . . ?
C204 C205 H205 119.2 . . ?
C205 C206 C207 120.4(9) . . ?
C205 C206 H206 119.8 . . ?
C207 C206 H206 119.8 . . ?
C206 C207 C208 119.7(9) . . ?
C206 C207 H207 120.2 . . ?
C208 C207 H207 120.2 . . ?
C203 C208 C207 120.0(9) . . ?
C203 C208 H208 120.0 . . ?
C207 C208 H208 120.0 . . ?
O209 C209 N210 126.6(10) . . ?
O209 C209 C201 121.3(8) . . ?
N210 C209 C201 112.1(8) . . ?
C209 N210 C211 124.4(8) . . ?
C209 N210 H210 117.8 . . ?
C211 N210 H210 117.8 . . ?
N210 C211 C212 104.2(8) . . ?
N210 C211 C214 110.9(8) . . ?
C212 C211 C214 113.0(9) . . ?
N210 C211 C216 109.8(8) . . ?
C212 C211 C216 108.5(8) . . ?
C214 C211 C216 110.2(8) . . ?
C213 C212 C211 141.8(11) . . ?
C213 C212 Pt2 71.2(6) . . ?
C211 C212 Pt2 146.8(8) . . ?
C212 C213 Pt2 72.2(7) . . ?
C212 C213 H213 143.9 . . ?
Pt2 C213 H213 143.9 . . ?
C215 C214 C211 114.2(9) . . ?
C215 C214 H21A 108.7 . . ?
C211 C214 H21A 108.7 . . ?
C215 C214 H21B 108.7 . . ?
C211 C214 H21B 108.7 . . ?
H21A C214 H21B 107.6 . . ?
C214 C215 H21C 109.5 . . ?
C214 C215 H21D 109.5 . . ?
H21C C215 H21D 109.5 . . ?
C214 C215 H21E 109.5 . . ?
H21C C215 H21E 109.5 . . ?
H21D C215 H21E 109.5 . . ?
C217 C216 C211 114.7(8) . . ?
C217 C216 H21F 108.6 . . ?
C211 C216 H21F 108.6 . . ?
C217 C216 H21G 108.6 . . ?
C211 C216 H21G 108.6 . . ?
H21F C216 H21G 107.6 . . ?
C216 C217 H21H 109.5 . . ?
C216 C217 H21I 109.5 . . ?
H21H C217 H21I 109.5 . . ?
C216 C217 H21J 109.5 . . ?
H21H C217 H21J 109.5 . . ?
H21I C217 H21J 109.5 . . ?
C219 N218 C201 122.6(7) . . ?
C219 N218 H218 118.7 . . ?
C201 N218 H218 118.7 . . ?
O219 C219 N218 120.7(9) . . ?
O219 C219 C220 122.8(8) . . ?
N218 C219 C220 116.6(8) . . ?
C224 C220 C221 107.3(9) . . ?
C224 C220 C219 131.0(8) . . ?
C221 C220 C219 121.7(9) . . ?
C224 C220 Fe2 70.2(6) . . ?
C221 C220 Fe2 70.2(7) . . ?
C219 C220 Fe2 124.3(7) . . ?
C222 C221 C220 108.4(9) . . ?
C222 C221 Fe2 70.6(7) . . ?
C220 C221 Fe2 68.3(6) . . ?
C222 C221 H221 125.8 . . ?
C220 C221 H221 125.8 . . ?
Fe2 C221 H221 126.9 . . ?
C223 C222 C221 107.1(8) . . ?
C223 C222 Fe2 69.0(6) . . ?
C221 C222 Fe2 68.9(6) . . ?
C223 C222 H222 126.5 . . ?
C221 C222 H222 126.5 . . ?
Fe2 C222 H222 127.2 . . ?
C222 C223 C224 110.1(10) . . ?
C222 C223 Fe2 71.1(7) . . ?
C224 C223 Fe2 69.7(6) . . ?
C222 C223 H223 125.0 . . ?
C224 C223 H223 125.0 . . ?
Fe2 C223 H223 125.9 . . ?
C223 C224 C220 107.0(8) . . ?
C223 C224 Fe2 69.6(6) . . ?
C220 C224 Fe2 68.6(6) . . ?
C223 C224 H224 126.5 . . ?
C220 C224 H224 126.5 . . ?
Fe2 C224 H224 126.9 . . ?
C226 C225 C229 110.1(12) . . ?
C226 C225 Fe2 70.3(7) . . ?
C229 C225 Fe2 69.8(7) . . ?
C226 C225 H225 125.0 . . ?
C229 C225 H225 125.0 . . ?
Fe2 C225 H225 126.6 . . ?
C225 C226 C227 107.0(11) . . ?
C225 C226 Fe2 69.6(7) . . ?
C227 C226 Fe2 69.3(7) . . ?
C225 C226 H226 126.5 . . ?
C227 C226 H226 126.5 . . ?
Fe2 C226 H226 126.1 . . ?
C228 C227 C226 108.6(12) . . ?
C228 C227 Fe2 69.7(8) . . ?
C226 C227 Fe2 70.2(8) . . ?
C228 C227 H227 125.7 . . ?
C226 C227 H227 125.7 . . ?
Fe2 C227 H227 126.0 . . ?
C227 C228 C229 108.2(10) . . ?
C227 C228 Fe2 70.0(7) . . ?
C229 C228 Fe2 69.6(7) . . ?
C227 C228 H228 125.9 . . ?
C229 C228 H228 125.9 . . ?
Fe2 C228 H228 126.1 . . ?
C225 C229 C228 106.1(11) . . ?
C225 C229 Fe2 69.8(6) . . ?
C228 C229 Fe2 69.2(7) . . ?
C225 C229 H229 127.0 . . ?
C228 C229 H229 127.0 . . ?
Fe2 C229 H229 125.7 . . ?
C232 C231 C236 120.0(9) . . ?
C232 C231 P3 122.9(8) . . ?
C236 C231 P3 117.1(7) . . ?
C231 C232 C233 120.1(10) . . ?
C231 C232 H232 120.0 . . ?
C233 C232 H232 120.0 . . ?
C234 C233 C232 118.8(10) . . ?
C234 C233 H233 120.6 . . ?
C232 C233 H233 120.6 . . ?
C233 C234 C235 121.7(11) . . ?
C233 C234 H234 119.2 . . ?
C235 C234 H234 119.2 . . ?
C236 C235 C234 118.6(11) . . ?
C236 C235 H235 120.7 . . ?
C234 C235 H235 120.7 . . ?
C235 C236 C231 120.7(10) . . ?
C235 C236 H236 119.6 . . ?
C231 C236 H236 119.6 . . ?
C242 C241 C246 117.5(11) . . ?
C242 C241 P3 119.0(8) . . ?
C246 C241 P3 123.5(9) . . ?
C243 C242 C241 120.9(11) . . ?
C243 C242 H242 119.6 . . ?
C241 C242 H242 119.6 . . ?
C244 C243 C242 121.0(11) . . ?
C244 C243 H243 119.5 . . ?
C242 C243 H243 119.5 . . ?
C243 C244 C245 119.5(11) . . ?
C243 C244 H244 120.2 . . ?
C245 C244 H244 120.2 . . ?
C246 C245 C244 120.1(10) . . ?
C246 C245 H245 120.0 . . ?
C244 C245 H245 120.0 . . ?
C245 C246 C241 121.0(11) . . ?
C245 C246 H246 119.5 . . ?
C241 C246 H246 119.5 . . ?
C252 C251 C256 117.6(9) . . ?
C252 C251 P3 119.5(7) . . ?
C256 C251 P3 123.0(8) . . ?
C253 C252 C251 122.5(9) . . ?
C253 C252 H252 118.7 . . ?
C251 C252 H252 118.7 . . ?
C252 C253 C254 118.6(10) . . ?
C252 C253 H253 120.7 . . ?
C254 C253 H253 120.7 . . ?
C255 C254 C253 120.5(10) . . ?
C255 C254 H254 119.8 . . ?
C253 C254 H254 119.8 . . ?
C256 C255 C254 120.3(10) . . ?
C256 C255 H255 119.9 . . ?
C254 C255 H255 119.9 . . ?
C255 C256 C251 120.5(9) . . ?
C255 C256 H256 119.7 . . ?
C251 C256 H256 119.7 . . ?
C266 C261 C262 119.7(10) . . ?
C266 C261 P4 118.3(8) . . ?
C262 C261 P4 122.0(8) . . ?
C263 C262 C261 120.1(10) . . ?
C263 C262 H262 120.0 . . ?
C261 C262 H262 120.0 . . ?
C262 C263 C264 120.4(10) . . ?
C262 C263 H263 119.8 . . ?
C264 C263 H263 119.8 . . ?
C265 C264 C263 119.6(11) . . ?
C265 C264 H264 120.2 . . ?
C263 C264 H264 120.2 . . ?
C264 C265 C266 120.2(9) . . ?
C264 C265 H265 119.9 . . ?
C266 C265 H265 119.9 . . ?
C261 C266 C265 119.9(9) . . ?
C261 C266 H266 120.1 . . ?
C265 C266 H266 120.1 . . ?
C276 C271 C272 120.5(11) . . ?
C276 C271 P4 122.1(9) . . ?
C272 C271 P4 117.4(9) . . ?
C271 C272 C273 119.1(14) . . ?
C271 C272 H272 120.4 . . ?
C273 C272 H272 120.4 . . ?
C274 C273 C272 120.0(15) . . ?
C274 C273 H273 120.0 . . ?
C272 C273 H273 120.0 . . ?
C273 C274 C275 119.7(13) . . ?
C273 C274 H274 120.2 . . ?
C275 C274 H274 120.2 . . ?
C274 C275 C276 120.9(14) . . ?
C274 C275 H275 119.6 . . ?
C276 C275 H275 119.6 . . ?
C271 C276 C275 119.7(13) . . ?
C271 C276 H276 120.2 . . ?
C275 C276 H276 120.2 . . ?
C282 C281 C286 118.2(8) . . ?
C282 C281 P4 116.4(7) . . ?
C286 C281 P4 125.4(7) . . ?
C283 C282 C281 121.5(9) . . ?
C283 C282 H282 119.3 . . ?
C281 C282 H282 119.3 . . ?
C282 C283 C284 119.8(10) . . ?
C282 C283 H283 120.1 . . ?
C284 C283 H283 120.1 . . ?
C285 C284 C283 119.4(9) . . ?
C285 C284 H284 120.3 . . ?
C283 C284 H284 120.3 . . ?
C284 C285 C286 120.9(9) . . ?
C284 C285 H285 119.6 . . ?
C286 C285 H285 119.6 . . ?
C285 C286 C281 120.1(8) . . ?
C285 C286 H286 119.9 . . ?
C281 C286 H286 119.9 . . ?

loop_
_geom_bond_atom_site_label_1
_geom_bond_atom_site_label_2
_geom_bond_distance
_geom_bond_site_symmetry_2
_geom_bond_publ_flag
Pt1 C113 2.035(11) . ?
Pt1 C112 2.053(10) . ?
Pt1 P1 2.270(2) . ?
Pt1 P2 2.293(3) . ?
P1 C151 1.810(11) . ?
P1 C131 1.838(10) . ?
P1 C141 1.843(10) . ?
Fe1 C129 2.030(10) . ?
Fe1 C122 2.034(11) . ?
Fe1 C124 2.042(9) . ?
Fe1 C125 2.049(11) . ?
Fe1 C126 2.052(13) . ?
Fe1 C128 2.052(11) . ?
Fe1 C123 2.053(11) . ?
Fe1 C127 2.054(11) . ?
Fe1 C120 2.058(11) . ?
Fe1 C121 2.062(11) . ?
P2 C171 1.814(10) . ?
P2 C181 1.845(10) . ?
P2 C161 1.850(8) . ?
Pt2 C213 2.064(12) . ?
Pt2 C212 2.076(10) . ?
Pt2 P3 2.275(2) . ?
Pt2 P4 2.282(3) . ?
Fe2 C220 2.016(11) . ?
Fe2 C228 2.033(12) . ?
Fe2 C223 2.037(11) . ?
Fe2 C227 2.037(14) . ?
Fe2 C224 2.038(10) . ?
Fe2 C229 2.039(12) . ?
Fe2 C225 2.040(12) . ?
Fe2 C221 2.042(12) . ?
Fe2 C226 2.049(12) . ?
Fe2 C222 2.064(12) . ?
P3 C251 1.805(10) . ?
P3 C231 1.838(10) . ?
P3 C241 1.839(12) . ?
P4 C281 1.831(9) . ?
P4 C261 1.853(11) . ?
P4 C271 1.860(11) . ?
C101 N118 1.455(10) . ?
C101 C109 1.527(13) . ?
C101 C102 1.551(10) . ?
C101 H101 1.0000 . ?
C102 C103 1.519(9) . ?
C102 H10A 0.9900 . ?
C102 H10B 0.9900 . ?
C103 C108 1.372(12) . ?
C103 C104 1.383(11) . ?
C104 C105 1.375(16) . ?
C104 H104 0.9500 . ?
C105 C106 1.384(15) . ?
C105 H105 0.9500 . ?
C106 C107 1.391(12) . ?
C106 H106 0.9500 . ?
C107 C108 1.374(14) . ?
C107 H107 0.9500 . ?
C108 H108 0.9500 . ?
O109 C109 1.235(12) . ?
C109 N110 1.360(12) . ?
N110 C111 1.487(14) . ?
N110 H110 0.8800 . ?
C111 C112 1.488(12) . ?
C111 C114 1.536(13) . ?
C111 C116 1.542(14) . ?
C112 C113 1.274(13) . ?
C113 H113 0.9500 . ?
C114 C115 1.511(12) . ?
C114 H11A 0.9900 . ?
C114 H11B 0.9900 . ?
C115 H11C 0.9800 . ?
C115 H11D 0.9800 . ?
C115 H11E 0.9800 . ?
C116 C117 1.511(11) . ?
C116 H11F 0.9900 . ?
C116 H11G 0.9900 . ?
C117 H11H 0.9800 . ?
C117 H11I 0.9800 . ?
C117 H11J 0.9800 . ?
N118 C119 1.343(11) . ?
N118 H118 0.8800 . ?
O119 C119 1.254(12) . ?
C119 C120 1.469(15) . ?
C120 C121 1.438(13) . ?
C120 C124 1.444(14) . ?
C121 C122 1.404(16) . ?
C121 H121 0.9500 . ?
C122 C123 1.442(14) . ?
C122 H122 0.9500 . ?
C123 C124 1.410(13) . ?
C123 H123 0.9500 . ?
C124 H124 0.9500 . ?
C125 C126 1.419(16) . ?
C125 C129 1.423(18) . ?
C125 H125 0.9500 . ?
C126 C127 1.426(17) . ?
C126 H126 0.9500 . ?
C127 C128 1.444(16) . ?
C127 H127 0.9500 . ?
C128 C129 1.421(15) . ?
C128 H128 0.9500 . ?
C129 H129 0.9500 . ?
C131 C136 1.396(12) . ?
C131 C132 1.401(14) . ?
C132 C133 1.393(16) . ?
C132 H132 0.9500 . ?
C133 C134 1.402(16) . ?
C133 H133 0.9500 . ?
C134 C135 1.383(17) . ?
C134 H134 0.9500 . ?
C135 C136 1.403(16) . ?
C135 H135 0.9500 . ?
C136 H136 0.9500 . ?
C141 C142 1.381(14) . ?
C141 C146 1.389(13) . ?
C142 C143 1.404(14) . ?
C142 H142 0.9500 . ?
C143 C144 1.368(15) . ?
C143 H143 0.9500 . ?
C144 C145 1.368(16) . ?
C144 H144 0.9500 . ?
C145 C146 1.397(14) . ?
C145 H145 0.9500 . ?
C146 H146 0.9500 . ?
C151 C156 1.403(15) . ?
C151 C152 1.409(16) . ?
C152 C153 1.369(16) . ?
C152 H152 0.9500 . ?
C153 C154 1.376(17) . ?
C153 H153 0.9500 . ?
C154 C155 1.401(18) . ?
C154 H154 0.9500 . ?
C155 C156 1.395(16) . ?
C155 H155 0.9500 . ?
C156 H156 0.9500 . ?
C161 C166 1.378(12) . ?
C161 C162 1.405(12) . ?
C162 C163 1.399(12) . ?
C162 H162 0.9500 . ?
C163 C164 1.375(14) . ?
C163 H163 0.9500 . ?
C164 C165 1.369(14) . ?
C164 H164 0.9500 . ?
C165 C166 1.398(12) . ?
C165 H165 0.9500 . ?
C166 H166 0.9500 . ?
C171 C176 1.389(15) . ?
C171 C172 1.435(15) . ?
C172 C173 1.395(16) . ?
C172 H172 0.9500 . ?
C173 C174 1.382(18) . ?
C173 H173 0.9500 . ?
C174 C175 1.400(19) . ?
C174 H174 0.9500 . ?
C175 C176 1.376(16) . ?
C175 H175 0.9500 . ?
C176 H176 0.9500 . ?
C181 C182 1.376(14) . ?
C181 C186 1.396(12) . ?
C182 C183 1.409(15) . ?
C182 H182 0.9500 . ?
C183 C184 1.367(14) . ?
C183 H183 0.9500 . ?
C184 C185 1.363(14) . ?
C184 H184 0.9500 . ?
C185 C186 1.383(14) . ?
C185 H185 0.9500 . ?
C186 H186 0.9500 . ?
C201 N218 1.460(10) . ?
C201 C202 1.521(10) . ?
C201 C209 1.567(13) . ?
C201 H201 1.0000 . ?
C202 C203 1.514(9) . ?
C202 H20A 0.9900 . ?
C202 H20B 0.9900 . ?
C203 C204 1.402(11) . ?
C203 C208 1.407(13) . ?
C204 C205 1.384(15) . ?
C204 H204 0.9500 . ?
C205 C206 1.362(15) . ?
C205 H205 0.9500 . ?
C206 C207 1.373(13) . ?
C206 H206 0.9500 . ?
C207 C208 1.412(14) . ?
C207 H207 0.9500 . ?
C208 H208 0.9500 . ?
O209 C209 1.234(11) . ?
C209 N210 1.321(12) . ?
N210 C211 1.491(14) . ?
N210 H210 0.8800 . ?
C211 C212 1.507(12) . ?
C211 C214 1.521(15) . ?
C211 C216 1.540(13) . ?
C212 C213 1.300(15) . ?
C213 H213 0.9500 . ?
C214 C215 1.504(14) . ?
C214 H21A 0.9900 . ?
C214 H21B 0.9900 . ?
C215 H21C 0.9800 . ?
C215 H21D 0.9800 . ?
C215 H21E 0.9800 . ?
C216 C217 1.520(13) . ?
C216 H21F 0.9900 . ?
C216 H21G 0.9900 . ?
C217 H21H 0.9800 . ?
C217 H21I 0.9800 . ?
C217 H21J 0.9800 . ?
N218 C219 1.373(11) . ?
N218 H218 0.8800 . ?
O219 C219 1.225(12) . ?
C219 C220 1.477(14) . ?
C220 C224 1.425(14) . ?
C220 C221 1.436(13) . ?
C221 C222 1.421(16) . ?
C221 H221 0.9500 . ?
C222 C223 1.401(14) . ?
C222 H222 0.9500 . ?
C223 C224 1.419(13) . ?
C223 H223 0.9500 . ?
C224 H224 0.9500 . ?
C225 C226 1.400(18) . ?
C225 C229 1.410(15) . ?
C225 H225 0.9500 . ?
C226 C227 1.415(16) . ?
C226 H226 0.9500 . ?
C227 C228 1.403(17) . ?
C227 H227 0.9500 . ?
C228 C229 1.434(19) . ?
C228 H228 0.9500 . ?
C229 H229 0.9500 . ?
C231 C232 1.379(14) . ?
C231 C236 1.395(14) . ?
C232 C233 1.412(15) . ?
C232 H232 0.9500 . ?
C233 C234 1.374(16) . ?
C233 H233 0.9500 . ?
C234 C235 1.401(17) . ?
C234 H234 0.9500 . ?
C235 C236 1.381(15) . ?
C235 H235 0.9500 . ?
C236 H236 0.9500 . ?
C241 C242 1.394(16) . ?
C241 C246 1.397(13) . ?
C242 C243 1.379(16) . ?
C242 H242 0.9500 . ?
C243 C244 1.356(15) . ?
C243 H243 0.9500 . ?
C244 C245 1.388(17) . ?
C244 H244 0.9500 . ?
C245 C246 1.378(17) . ?
C245 H245 0.9500 . ?
C246 H246 0.9500 . ?
C251 C252 1.407(14) . ?
C251 C256 1.411(13) . ?
C252 C253 1.379(15) . ?
C252 H252 0.9500 . ?
C253 C254 1.402(14) . ?
C253 H253 0.9500 . ?
C254 C255 1.392(14) . ?
C254 H254 0.9500 . ?
C255 C256 1.388(14) . ?
C255 H255 0.9500 . ?
C256 H256 0.9500 . ?
C261 C266 1.376(13) . ?
C261 C262 1.405(15) . ?
C262 C263 1.376(16) . ?
C262 H262 0.9500 . ?
C263 C264 1.388(14) . ?
C263 H263 0.9500 . ?
C264 C265 1.386(15) . ?
C264 H264 0.9500 . ?
C265 C266 1.400(15) . ?
C265 H265 0.9500 . ?
C266 H266 0.9500 . ?
C271 C276 1.361(17) . ?
C271 C272 1.371(17) . ?
C272 C273 1.397(16) . ?
C272 H272 0.9500 . ?
C273 C274 1.36(2) . ?
C273 H273 0.9500 . ?
C274 C275 1.37(2) . ?
C274 H274 0.9500 . ?
C275 C276 1.371(17) . ?
C275 H275 0.9500 . ?
C276 H276 0.9500 . ?
C281 C282 1.397(13) . ?
C281 C286 1.399(13) . ?
C282 C283 1.376(12) . ?
C282 H282 0.9500 . ?
C283 C284 1.393(15) . ?
C283 H283 0.9500 . ?
C284 C285 1.380(15) . ?
C284 H284 0.9500 . ?
C285 C286 1.387(12) . ?
C285 H285 0.9500 . ?
C286 H286 0.9500 . ?
